data_4341554
loop_
_publ_author_name
'Mizoguchi, Hiroshi'
'Bhuvanesh, Nattamai S. P.'
'Kim, Young-Il'
'Ohara, Satoshi'
'Woodward, Patrick M.'

_publ_section_title
;
 Hydrothermal Crystal Growth and Structure Determination of Double
 Hydroxides LiSb(OH)6, BaSn(OH)6, and SrSn(OH)6.
;
_journal_issue 19
_journal_name_full 'Inorganic chemistry'
_journal_page_first 10570
_journal_page_last 10577
_journal_paper_doi 10.1021/ic5016252
_journal_volume 53
_journal_year 2014
_chemical_formula_sum 'H6 O6 Sn Sr'
_chemical_formula_weight 308.36
_chemical_name_common SrSn(OH)6
_space_group_IT_number 14
_symmetry_cell_setting monoclinic
_symmetry_space_group_name_Hall '-P 2yn'
_symmetry_space_group_name_H-M 'P 1 21/n 1'
_atom_sites_solution_hydrogens geom
_atom_sites_solution_primary direct
_atom_sites_solution_secondary difmap
_audit_creation_method SHELXL-97
_cell_angle_alpha 90.00
_cell_angle_beta 113.301(2)
_cell_angle_gamma 90.00
_cell_formula_units_Z 4
_cell_length_a 9.5306(4)
_cell_length_b 6.0105(2)
_cell_length_c 10.2610(4)
_cell_measurement_temperature 293(2)
_cell_volume 539.85(4)
_computing_cell_refinement 'Bruker SMART'
_computing_data_collection 'Bruker SMART'
_computing_data_reduction 'Bruker SAINT'
_computing_molecular_graphics 'Bruker SHELXTL'
_computing_publication_material 'Bruker SHELXTL'
_computing_structure_refinement 'SHELXL-97 (Sheldrick, 1997)'
_computing_structure_solution 'SHELXS-97 (Sheldrick, 1990)'
_diffrn_ambient_temperature 293(2)
_diffrn_measured_fraction_theta_full 0.999
_diffrn_measured_fraction_theta_max 0.999
_diffrn_measurement_device_type 'CCD area detector'
_diffrn_measurement_method 'phi and omega scans'
_diffrn_radiation_monochromator graphite
_diffrn_radiation_source 'fine-focus sealed tube'
_diffrn_radiation_type MoK\a
_diffrn_radiation_wavelength 0.71075
_diffrn_reflns_av_R_equivalents 0.0286
_diffrn_reflns_av_sigmaI/netI 0.0244
_diffrn_reflns_limit_h_max 12
_diffrn_reflns_limit_h_min -12
_diffrn_reflns_limit_k_max 7
_diffrn_reflns_limit_k_min -6
_diffrn_reflns_limit_l_max 13
_diffrn_reflns_limit_l_min -13
_diffrn_reflns_number 5046
_diffrn_reflns_theta_full 27.45
_diffrn_reflns_theta_max 27.45
_diffrn_reflns_theta_min 3.75
_exptl_absorpt_coefficient_mu 14.455
_exptl_absorpt_correction_T_max 0.7357
_exptl_absorpt_correction_T_min 0.1952
_exptl_absorpt_correction_type numerical
_exptl_crystal_colour Colorless
_exptl_crystal_density_diffrn 3.794
_exptl_crystal_density_meas 0
_exptl_crystal_density_method 'not measured'
_exptl_crystal_description Needle
_exptl_crystal_F_000 568
_exptl_crystal_size_max 0.20
_exptl_crystal_size_mid 0.10
_exptl_crystal_size_min 0.10
_refine_diff_density_max 1.432
_refine_diff_density_min -1.135
_refine_diff_density_rms 0.196
_refine_ls_extinction_method none
_refine_ls_goodness_of_fit_ref 1.088
_refine_ls_hydrogen_treatment mixed
_refine_ls_matrix_type full
_refine_ls_number_parameters 76
_refine_ls_number_reflns 1234
_refine_ls_number_restraints 0
_refine_ls_restrained_S_all 1.088
_refine_ls_R_factor_all 0.0311
_refine_ls_R_factor_gt 0.0232
_refine_ls_shift/su_max 0.000
_refine_ls_shift/su_mean 0.000
_refine_ls_structure_factor_coef Fsqd
_refine_ls_weighting_details 'calc w=1/[\s^2^(Fo^2^)+(0.0352P)^2^+1.3287P] where P=(Fo^2^+2Fc^2^)/3'
_refine_ls_weighting_scheme calc
_refine_ls_wR_factor_gt 0.0618
_refine_ls_wR_factor_ref 0.0703
_reflns_number_gt 973
_reflns_number_total 1234
_reflns_threshold_expression >2sigma(I)
_cod_data_source_file ic5016252_si_002.cif
_cod_data_source_block SrSn(OH)6
_cod_original_sg_symbol_H-M P21/n
_cod_database_code 4341554

loop_
_symmetry_equiv_pos_as_xyz
'x, y, z'
'-x+1/2, y+1/2, -z+1/2'
'-x, -y, -z'
'x-1/2, -y-1/2, z-1/2'

loop_
_atom_site_label
_atom_site_type_symbol
_atom_site_fract_x
_atom_site_fract_y
_atom_site_fract_z
_atom_site_U_iso_or_equiv
_atom_site_adp_type
_atom_site_occupancy
_atom_site_symmetry_multiplicity
_atom_site_calc_flag
_atom_site_refinement_flags
Sr Sr 0.05442(5) 0.00480(5) 0.71880(4) 0.01587(13) Uani 1 1 d .
Sn1 Sn 0.5000 0.0000 0.5000 0.00923(13) Uani 1 2 d S
Sn2 Sn 0.0000 0.5000 0.5000 0.00750(12) Uani 1 2 d S
O1 O 0.6895(4) 0.0089(5) 0.6909(3) 0.0205(7) Uani 1 1 d .
O2 O 0.1235(3) 0.6689(4) 0.4100(3) 0.0128(6) Uani 1 1 d .
O3 O 0.6078(3) 0.1752(5) 0.3967(3) 0.0133(6) Uani 1 1 d .
O4 O 0.1076(3) 0.1996(4) 0.5096(3) 0.0130(6) Uani 1 1 d .
O5 O 0.1564(3) 0.5994(4) 0.6951(3) 0.0130(6) Uani 1 1 d .
O6 O 0.5788(4) -0.2961(5) 0.4455(3) 0.0183(6) Uani 1 1 d .
H1 H 0.1997 0.2404 0.5108 0.027 Uiso 1 1 d R
H2 H 0.1351 0.5071 0.7592 0.027 Uiso 1 1 d R
H3 H 0.1312 0.5903 0.3435 0.027 Uiso 1 1 d R
H4 H 0.7002 0.2089 0.4626 0.027 Uiso 1 1 d R
H5 H 0.7233 0.1538 0.7118 0.027 Uiso 1 1 d R
H6 H 0.5863 -0.2649 0.5174 0.027 Uiso 1 1 d R

loop_
_atom_site_aniso_label
_atom_site_aniso_U_11
_atom_site_aniso_U_22
_atom_site_aniso_U_33
_atom_site_aniso_U_23
_atom_site_aniso_U_13
_atom_site_aniso_U_12
Sr 0.0232(2) 0.0119(2) 0.0121(2) -0.00052(13) 0.00651(16) -0.00011(13)
Sn1 0.0128(2) 0.0090(2) 0.0077(2) 0.00015(13) 0.00604(16) -0.00059(13)
Sn2 0.0096(2) 0.0063(2) 0.0068(2) -0.00016(13) 0.00351(15) -0.00065(12)
O1 0.0209(17) 0.0232(17) 0.0136(15) 0.0028(12) 0.0028(13) -0.0074(12)
O2 0.0160(15) 0.0126(13) 0.0115(13) -0.0025(11) 0.0072(11) -0.0032(11)
O3 0.0166(15) 0.0140(13) 0.0112(13) 0.0031(11) 0.0075(11) -0.0030(11)
O4 0.0134(15) 0.0098(12) 0.0163(14) -0.0017(11) 0.0063(11) 0.0002(11)
O5 0.0159(15) 0.0124(14) 0.0099(13) -0.0012(11) 0.0044(11) -0.0029(11)
O6 0.0287(17) 0.0141(13) 0.0169(14) -0.0064(12) 0.0140(13) 0.0006(12)

loop_
_atom_type_symbol
_atom_type_description
_atom_type_scat_dispersion_real
_atom_type_scat_dispersion_imag
_atom_type_scat_source
H H 0.0000 0.0000 'International Tables Vol C Tables 4.2.6.8 and 6.1.1.4'
O O 0.0106 0.0060 'International Tables Vol C Tables 4.2.6.8 and 6.1.1.4'
Sn Sn -0.6537 1.4246 'International Tables Vol C Tables 4.2.6.8 and 6.1.1.4'
Sr Sr 0.0000 0.0000 'International Tables Vol C Tables 4.2.6.8 and 6.1.1.4'

loop_
_geom_angle_atom_site_label_1
_geom_angle_atom_site_label_2
_geom_angle_atom_site_label_3
_geom_angle
_geom_angle_site_symmetry_1
_geom_angle_site_symmetry_3
O4 Sr O3 153.26(9) 3_556 4_566
O4 Sr O6 113.62(9) 3_556 4_556
O3 Sr O6 78.47(8) 4_566 4_556
O4 Sr O2 81.93(8) 3_556 3_566
O3 Sr O2 72.55(9) 4_566 3_566
O6 Sr O2 129.67(9) 4_556 3_566
O4 Sr O5 126.25(9) 3_556 2_546
O3 Sr O5 73.07(9) 4_566 2_546
O6 Sr O5 95.46(9) 4_556 2_546
O2 Sr O5 113.57(9) 3_566 2_546
O4 Sr O4 73.20(10) 3_556 .
O3 Sr O4 101.36(8) 4_566 .
O6 Sr O4 164.92(9) 4_556 .
O2 Sr O4 63.28(8) 3_566 .
O5 Sr O4 70.36(8) 2_546 .
O4 Sr O5 65.62(9) 3_556 1_545
O3 Sr O5 140.67(9) 4_566 1_545
O6 Sr O5 74.40(9) 4_556 1_545
O2 Sr O5 146.50(8) 3_566 1_545
O5 Sr O5 81.69(6) 2_546 1_545
O4 Sr O5 97.80(8) . 1_545
O4 Sr Sn2 86.60(6) 3_556 .
O3 Sr Sn2 76.42(6) 4_566 .
O6 Sr Sn2 153.75(7) 4_556 .
O2 Sr Sn2 32.90(6) 3_566 .
O5 Sr Sn2 84.50(6) 2_546 .
O4 Sr Sn2 33.87(6) . .
O5 Sr Sn2 131.19(6) 1_545 .
O4 Sr Sn2 32.55(6) 3_556 1_545
O3 Sr Sn2 173.08(6) 4_566 1_545
O6 Sr Sn2 95.16(7) 4_556 1_545
O2 Sr Sn2 114.00(6) 3_566 1_545
O5 Sr Sn2 105.15(6) 2_546 1_545
O4 Sr Sn2 84.08(6) . 1_545
O5 Sr Sn2 33.09(6) 1_545 1_545
Sn2 Sr Sn2 110.241(10) . 1_545
O4 Sr Sr 37.50(6) 3_556 3_556
O3 Sr Sr 132.03(6) 4_566 3_556
O6 Sr Sr 149.12(7) 4_556 3_556
O2 Sr Sr 68.20(6) 3_566 3_556
O5 Sr Sr 98.43(6) 2_546 3_556
O4 Sr Sr 35.70(6) . 3_556
O5 Sr Sr 80.49(6) 1_545 3_556
Sn2 Sr Sr 55.652(8) . 3_556
Sn2 Sr Sr 54.589(8) 1_545 3_556
O3 Sn1 O3 180.0 3_656 .
O3 Sn1 O1 92.74(12) 3_656 3_656
O3 Sn1 O1 87.26(12) . 3_656
O3 Sn1 O1 87.26(12) 3_656 .
O3 Sn1 O1 92.74(12) . .
O1 Sn1 O1 180.0 3_656 .
O3 Sn1 O6 89.57(11) 3_656 3_656
O3 Sn1 O6 90.43(11) . 3_656
O1 Sn1 O6 90.22(12) 3_656 3_656
O1 Sn1 O6 89.78(12) . 3_656
O3 Sn1 O6 90.43(11) 3_656 .
O3 Sn1 O6 89.57(11) . .
O1 Sn1 O6 89.78(12) 3_656 .
O1 Sn1 O6 90.22(12) . .
O6 Sn1 O6 180.00(16) 3_656 .
O2 Sn2 O2 180.0 . 3_566
O2 Sn2 O5 91.70(11) . 3_566
O2 Sn2 O5 88.30(11) 3_566 3_566
O2 Sn2 O5 88.30(11) . .
O2 Sn2 O5 91.70(11) 3_566 .
O5 Sn2 O5 180.0 3_566 .
O2 Sn2 O4 84.69(11) . 3_566
O2 Sn2 O4 95.31(11) 3_566 3_566
O5 Sn2 O4 93.02(11) 3_566 3_566
O5 Sn2 O4 86.98(11) . 3_566
O2 Sn2 O4 95.31(11) . .
O2 Sn2 O4 84.69(11) 3_566 .
O5 Sn2 O4 86.98(11) 3_566 .
O5 Sn2 O4 93.02(11) . .
O4 Sn2 O4 180.000(1) 3_566 .
O2 Sn2 Sr 43.77(8) . 3_566
O2 Sn2 Sr 136.23(8) 3_566 3_566
O5 Sn2 Sr 76.43(8) 3_566 3_566
O5 Sn2 Sr 103.57(8) . 3_566
O4 Sn2 Sr 46.13(7) 3_566 3_566
O4 Sn2 Sr 133.87(7) . 3_566
O2 Sn2 Sr 136.23(8) . .
O2 Sn2 Sr 43.77(8) 3_566 .
O5 Sn2 Sr 103.57(8) 3_566 .
O5 Sn2 Sr 76.43(8) . .
O4 Sn2 Sr 133.87(7) 3_566 .
O4 Sn2 Sr 46.13(7) . .
Sr Sn2 Sr 180.0 3_566 .
O2 Sn2 Sr 84.16(7) . 1_565
O2 Sn2 Sr 95.84(7) 3_566 1_565
O5 Sn2 Sr 134.85(8) 3_566 1_565
O5 Sn2 Sr 45.15(8) . 1_565
O4 Sn2 Sr 41.85(8) 3_566 1_565
O4 Sn2 Sr 138.15(8) . 1_565
Sr Sn2 Sr 69.759(10) 3_566 1_565
Sr Sn2 Sr 110.241(10) . 1_565
O2 Sn2 Sr 95.84(7) . 3_556
O2 Sn2 Sr 84.16(7) 3_566 3_556
O5 Sn2 Sr 45.15(8) 3_566 3_556
O5 Sn2 Sr 134.85(8) . 3_556
O4 Sn2 Sr 138.15(8) 3_566 3_556
O4 Sn2 Sr 41.85(8) . 3_556
Sr Sn2 Sr 110.241(10) 3_566 3_556
Sr Sn2 Sr 69.759(10) . 3_556
Sr Sn2 Sr 180.0 1_565 3_556
Sn2 O2 Sr 103.33(11) . 3_566
Sn1 O3 Sr 139.50(14) . 4_665
Sn2 O4 Sr 105.61(11) . 3_556
Sn2 O4 Sr 100.00(10) . .
Sr O4 Sr 106.80(10) 3_556 .
Sn2 O5 Sr 121.97(12) . 2_556
Sn2 O5 Sr 101.77(11) . 1_565
Sr O5 Sr 122.90(10) 2_556 1_565
Sn1 O6 Sr 138.03(14) . 4_655

loop_
_geom_bond_atom_site_label_1
_geom_bond_atom_site_label_2
_geom_bond_distance
_geom_bond_site_symmetry_2
Sr O4 2.554(3) 3_556
Sr O3 2.560(3) 4_566
Sr O6 2.571(3) 4_556
Sr O2 2.588(3) 3_566
Sr O5 2.603(3) 2_546
Sr O4 2.665(3) .
Sr O5 2.670(3) 1_545
Sr Sn2 3.6396(3) .
Sr Sn2 3.6870(3) 1_545
Sr Sr 4.1900(8) 3_556
Sn1 O3 2.037(3) 3_656
Sn1 O3 2.037(3) .
Sn1 O1 2.074(3) 3_656
Sn1 O1 2.074(3) .
Sn1 O6 2.092(3) 3_656
Sn1 O6 2.092(3) .
Sn2 O2 2.032(3) .
Sn2 O2 2.032(3) 3_566
Sn2 O5 2.056(3) 3_566
Sn2 O5 2.056(3) .
Sn2 O4 2.060(3) 3_566
Sn2 O4 2.060(3) .
Sn2 Sr 3.6396(3) 3_566
Sn2 Sr 3.6870(3) 1_565
Sn2 Sr 3.6870(3) 3_556
O2 Sr 2.588(3) 3_566
O3 Sr 2.560(3) 4_665
O4 Sr 2.554(3) 3_556
O5 Sr 2.603(3) 2_556
O5 Sr 2.670(3) 1_565
O6 Sr 2.571(3) 4_655

loop_
_geom_torsion_atom_site_label_1
_geom_torsion_atom_site_label_2
_geom_torsion_atom_site_label_3
_geom_torsion_atom_site_label_4
_geom_torsion
_geom_torsion_site_symmetry_1
_geom_torsion_site_symmetry_4
O4 Sr Sn2 O2 -99.60(12) 3_556 .
O3 Sr Sn2 O2 101.21(13) 4_566 .
O6 Sr Sn2 O2 118.52(19) 4_556 .
O2 Sr Sn2 O2 180.0 3_566 .
O5 Sr Sn2 O2 27.33(12) 2_546 .
O4 Sr Sn2 O2 -35.13(15) . .
O5 Sr Sn2 O2 -46.58(13) 1_545 .
Sn2 Sr Sn2 O2 -76.81(11) 1_545 .
Sr Sr Sn2 O2 -76.81(11) 3_556 .
O4 Sr Sn2 O2 80.40(12) 3_556 3_566
O3 Sr Sn2 O2 -78.79(13) 4_566 3_566
O6 Sr Sn2 O2 -61.48(19) 4_556 3_566
O5 Sr Sn2 O2 -152.67(12) 2_546 3_566
O4 Sr Sn2 O2 144.87(15) . 3_566
O5 Sr Sn2 O2 133.42(13) 1_545 3_566
Sn2 Sr Sn2 O2 103.19(11) 1_545 3_566
Sr Sr Sn2 O2 103.19(11) 3_556 3_566
O4 Sr Sn2 O5 7.63(10) 3_556 3_566
O3 Sr Sn2 O5 -151.56(10) 4_566 3_566
O6 Sr Sn2 O5 -134.25(18) 4_556 3_566
O2 Sr Sn2 O5 -72.77(13) 3_566 3_566
O5 Sr Sn2 O5 134.56(11) 2_546 3_566
O4 Sr Sn2 O5 72.10(14) . 3_566
O5 Sr Sn2 O5 60.66(14) 1_545 3_566
Sn2 Sr Sn2 O5 30.42(8) 1_545 3_566
Sr Sr Sn2 O5 30.42(8) 3_556 3_566
O4 Sr Sn2 O5 -172.37(10) 3_556 .
O3 Sr Sn2 O5 28.44(10) 4_566 .
O6 Sr Sn2 O5 45.75(18) 4_556 .
O2 Sr Sn2 O5 107.23(13) 3_566 .
O5 Sr Sn2 O5 -45.44(11) 2_546 .
O4 Sr Sn2 O5 -107.90(14) . .
O5 Sr Sn2 O5 -119.34(14) 1_545 .
Sn2 Sr Sn2 O5 -149.58(8) 1_545 .
Sr Sr Sn2 O5 -149.58(8) 3_556 .
O4 Sr Sn2 O4 115.53(14) 3_556 3_566
O3 Sr Sn2 O4 -43.66(13) 4_566 3_566
O6 Sr Sn2 O4 -26.35(19) 4_556 3_566
O2 Sr Sn2 O4 35.13(15) 3_566 3_566
O5 Sr Sn2 O4 -117.54(12) 2_546 3_566
O4 Sr Sn2 O4 180.0 . 3_566
O5 Sr Sn2 O4 168.55(13) 1_545 3_566
Sn2 Sr Sn2 O4 138.32(11) 1_545 3_566
Sr Sr Sn2 O4 138.32(11) 3_556 3_566
O4 Sr Sn2 O4 -64.47(14) 3_556 .
O3 Sr Sn2 O4 136.34(13) 4_566 .
O6 Sr Sn2 O4 153.65(19) 4_556 .
O2 Sr Sn2 O4 -144.87(15) 3_566 .
O5 Sr Sn2 O4 62.46(12) 2_546 .
O5 Sr Sn2 O4 -11.45(13) 1_545 .
Sn2 Sr Sn2 O4 -41.68(11) 1_545 .
Sr Sr Sn2 O4 -41.68(11) 3_556 .
O4 Sr Sn2 Sr 21(100) 3_556 3_566
O3 Sr Sn2 Sr -138(100) 4_566 3_566
O6 Sr Sn2 Sr -121(100) 4_556 3_566
O2 Sr Sn2 Sr -59(100) 3_566 3_566
O5 Sr Sn2 Sr 148(100) 2_546 3_566
O4 Sr Sn2 Sr 86(100) . 3_566
O5 Sr Sn2 Sr 74(100) 1_545 3_566
Sn2 Sr Sn2 Sr 44(100) 1_545 3_566
Sr Sr Sn2 Sr 44(100) 3_556 3_566
O4 Sr Sn2 Sr 157.21(6) 3_556 1_565
O3 Sr Sn2 Sr -1.98(7) 4_566 1_565
O6 Sr Sn2 Sr 15.33(16) 4_556 1_565
O2 Sr Sn2 Sr 76.81(11) 3_566 1_565
O5 Sr Sn2 Sr -75.86(6) 2_546 1_565
O4 Sr Sn2 Sr -138.32(11) . 1_565
O5 Sr Sn2 Sr -149.76(8) 1_545 1_565
Sn2 Sr Sn2 Sr 180.0 1_545 1_565
Sr Sr Sn2 Sr 180.0 3_556 1_565
O4 Sr Sn2 Sr -22.79(6) 3_556 3_556
O3 Sr Sn2 Sr 178.02(7) 4_566 3_556
O6 Sr Sn2 Sr -164.67(16) 4_556 3_556
O2 Sr Sn2 Sr -103.19(11) 3_566 3_556
O5 Sr Sn2 Sr 104.14(6) 2_546 3_556
O4 Sr Sn2 Sr 41.68(11) . 3_556
O5 Sr Sn2 Sr 30.24(8) 1_545 3_556
Sn2 Sr Sn2 Sr 0.0 1_545 3_556
O2 Sn2 O2 Sr 98(100) 3_566 3_566
O5 Sn2 O2 Sr 68.25(11) 3_566 3_566
O5 Sn2 O2 Sr -111.75(11) . 3_566
O4 Sn2 O2 Sr -24.62(10) 3_566 3_566
O4 Sn2 O2 Sr 155.38(10) . 3_566
Sr Sn2 O2 Sr 180.0 . 3_566
Sr Sn2 O2 Sr -66.68(7) 1_565 3_566
Sr Sn2 O2 Sr 113.32(7) 3_556 3_566
O3 Sn1 O3 Sr -149(100) 3_656 4_665
O1 Sn1 O3 Sr 43.5(2) 3_656 4_665
O1 Sn1 O3 Sr -136.5(2) . 4_665
O6 Sn1 O3 Sr -46.7(2) 3_656 4_665
O6 Sn1 O3 Sr 133.3(2) . 4_665
O2 Sn2 O4 Sr -92.83(11) . 3_556
O2 Sn2 O4 Sr 87.17(11) 3_566 3_556
O5 Sn2 O4 Sr -1.40(11) 3_566 3_556
O5 Sn2 O4 Sr 178.60(11) . 3_556
O4 Sn2 O4 Sr 49(100) 3_566 3_556
Sr Sn2 O4 Sr -69.27(13) 3_566 3_556
Sr Sn2 O4 Sr 110.73(13) . 3_556
Sr Sn2 O4 Sr 180.0 1_565 3_556
O2 Sn2 O4 Sr 156.44(10) . .
O2 Sn2 O4 Sr -23.56(10) 3_566 .
O5 Sn2 O4 Sr -112.13(11) 3_566 .
O5 Sn2 O4 Sr 67.87(11) . .
O4 Sn2 O4 Sr -62(100) 3_566 .
Sr Sn2 O4 Sr 180.0 3_566 .
Sr Sn2 O4 Sr 69.27(13) 1_565 .
Sr Sn2 O4 Sr -110.73(13) 3_556 .
O4 Sr O4 Sn2 109.79(14) 3_556 .
O3 Sr O4 Sn2 -43.19(12) 4_566 .
O6 Sr O4 Sn2 -131.0(3) 4_556 .
O2 Sr O4 Sn2 20.48(9) 3_566 .
O5 Sr O4 Sn2 -110.43(11) 2_546 .
O5 Sr O4 Sn2 171.33(10) 1_545 .
Sn2 Sr O4 Sn2 141.15(9) 1_545 .
Sr Sr O4 Sn2 109.79(14) 3_556 .
O4 Sr O4 Sr 0.0 3_556 3_556
O3 Sr O4 Sr -152.98(9) 4_566 3_556
O6 Sr O4 Sr 119.2(3) 4_556 3_556
O2 Sr O4 Sr -89.31(11) 3_566 3_556
O5 Sr O4 Sr 139.78(12) 2_546 3_556
O5 Sr O4 Sr 61.54(11) 1_545 3_556
Sn2 Sr O4 Sr -109.79(14) . 3_556
Sn2 Sr O4 Sr 31.36(8) 1_545 3_556
O2 Sn2 O5 Sr -58.19(14) . 2_556
O2 Sn2 O5 Sr 121.81(14) 3_566 2_556
O5 Sn2 O5 Sr 145(100) 3_566 2_556
O4 Sn2 O5 Sr -142.96(14) 3_566 2_556
O4 Sn2 O5 Sr 37.04(14) . 2_556
Sr Sn2 O5 Sr -99.57(12) 3_566 2_556
Sr Sn2 O5 Sr 80.43(12) . 2_556
Sr Sn2 O5 Sr -141.64(18) 1_565 2_556
Sr Sn2 O5 Sr 38.36(18) 3_556 2_556
O2 Sn2 O5 Sr 83.45(11) . 1_565
O2 Sn2 O5 Sr -96.55(11) 3_566 1_565
O5 Sn2 O5 Sr -73(100) 3_566 1_565
O4 Sn2 O5 Sr -1.32(10) 3_566 1_565
O4 Sn2 O5 Sr 178.68(10) . 1_565
Sr Sn2 O5 Sr 42.08(9) 3_566 1_565
Sr Sn2 O5 Sr -137.92(9) . 1_565
Sr Sn2 O5 Sr 180.0 3_556 1_565
O3 Sn1 O6 Sr 119.5(2) 3_656 4_655
O3 Sn1 O6 Sr -60.5(2) . 4_655
O1 Sn1 O6 Sr 26.8(2) 3_656 4_655
O1 Sn1 O6 Sr -153.2(2) . 4_655
O6 Sn1 O6 Sr 145(84) 3_656 4_655
